data_4034012
loop_
_publ_author_name
'Chen, Mu-Wang'
'Yang, Qin'
'Deng, Zhihong'
'Ding, Qiuping'
'Peng, Yiyuan'

_publ_section_title
;
 Synthesis of Chiral \b-Fluoroalkyl \b-Amino Acid Derivatives via
 Palladium-Catalyzed Hydrogenation.
;
_journal_issue 16
_journal_name_full 'The Journal of organic chemistry'
_journal_page_first 10371
_journal_page_last 10379
_journal_paper_doi 10.1021/acs.joc.9b01523
_journal_volume 84
_journal_year 2019
_chemical_absolute_configuration ad
_chemical_formula_sum 'C12 H14 F3 N O2'
_chemical_formula_weight 261.24
_space_group_crystal_system monoclinic
_space_group_IT_number 4
_space_group_name_Hall 'P 2yb'
_space_group_name_H-M_alt 'P 1 21 1'
_atom_sites_solution_hydrogens mixed
_audit_creation_method SHELXL-2013
_cell_angle_alpha 90
_cell_angle_beta 91.454(4)
_cell_angle_gamma 90
_cell_formula_units_Z 4
_cell_length_a 15.4743(13)
_cell_length_b 5.3473(4)
_cell_length_c 15.7831(13)
_cell_measurement_reflns_used 7718
_cell_measurement_temperature 296(2)
_cell_measurement_theta_max 139.696
_cell_measurement_theta_min 7.902
_cell_volume 1305.56(18)
_computing_cell_refinement 'Bruker SAINT'
_computing_data_collection 'Bruker APEX2'
_computing_data_reduction 'Bruker SAINT'
_computing_molecular_graphics 'Bruker SHELXTL'
_computing_publication_material 'Bruker SHELXTL'
_computing_structure_refinement 'SHELXL-2013 (Sheldrick, 2013)'
_computing_structure_solution 'SHELXS-97 (Sheldrick 2008)'
_diffrn_ambient_temperature 296(2)
_diffrn_measured_fraction_theta_full 0.971
_diffrn_measured_fraction_theta_max 0.985
_diffrn_measurement_device_type 'Bruker APEX-II CCD'
_diffrn_measurement_method '\f and \w scans'
_diffrn_radiation_type CuK\a
_diffrn_radiation_wavelength 1.54178
_diffrn_reflns_av_R_equivalents 0.0502
_diffrn_reflns_av_unetI/netI 0.0413
_diffrn_reflns_Laue_measured_fraction_full 0.971
_diffrn_reflns_Laue_measured_fraction_max 0.985
_diffrn_reflns_limit_h_max 18
_diffrn_reflns_limit_h_min -18
_diffrn_reflns_limit_k_max 6
_diffrn_reflns_limit_k_min -5
_diffrn_reflns_limit_l_max 17
_diffrn_reflns_limit_l_min -18
_diffrn_reflns_number 17923
_diffrn_reflns_point_group_measured_fraction_full 0.958
_diffrn_reflns_point_group_measured_fraction_max 0.971
_diffrn_reflns_theta_full 67.679
_diffrn_reflns_theta_max 66.980
_diffrn_reflns_theta_min 3.951
_exptl_absorpt_coefficient_mu 1.030
_exptl_absorpt_correction_T_max 0.7456
_exptl_absorpt_correction_T_min 0.3711
_exptl_absorpt_correction_type multi-scan
_exptl_absorpt_process_details sadabs
_exptl_crystal_colour colorless
_exptl_crystal_density_diffrn 1.329
_exptl_crystal_description prismatic
_exptl_crystal_F_000 544
_exptl_crystal_size_max 0.190
_exptl_crystal_size_mid 0.160
_exptl_crystal_size_min 0.120
_refine_diff_density_max 0.271
_refine_diff_density_min -0.143
_refine_diff_density_rms 0.030
_refine_ls_abs_structure_details
; 
 Flack x determined using 1396 quotients [(I+)-(I-)]/[(I+)+(I-)] 
 (Parsons and Flack (2004), Acta Cryst. A60, s61). 
;
_refine_ls_abs_structure_Flack 0.16(9)
_refine_ls_extinction_coef 0.027(5)
_refine_ls_extinction_expression Fc^*^=kFc[1+0.001xFc^2^\l^3^/sin(2\q)]^-1/4^
_refine_ls_extinction_method SHELXL
_refine_ls_goodness_of_fit_ref 1.057
_refine_ls_hydrogen_treatment mixed
_refine_ls_matrix_type full
_refine_ls_number_parameters 355
_refine_ls_number_reflns 4539
_refine_ls_number_restraints 41
_refine_ls_restrained_S_all 1.086
_refine_ls_R_factor_all 0.0640
_refine_ls_R_factor_gt 0.0525
_refine_ls_shift/su_max 0.024
_refine_ls_shift/su_mean 0.001
_refine_ls_structure_factor_coef Fsqd
_refine_ls_weighting_details 'w=1/[\s^2^(Fo^2^)+(0.0823P)^2^+0.1452P] where P=(Fo^2^+2Fc^2^)/3'
_refine_ls_weighting_scheme calc
_refine_ls_wR_factor_gt 0.1437
_refine_ls_wR_factor_ref 0.1579
_reflns_Friedel_coverage 0.766
_reflns_Friedel_fraction_full 0.940
_reflns_Friedel_fraction_max 0.954
_reflns_number_gt 3666
_reflns_number_total 4539
_reflns_threshold_expression 'I > 2\s(I)'
_cod_data_source_file jo9b01523_si_002.cif
_cod_data_source_block cu_d8v18760_0m
_cod_original_sg_symbol_H-M 'P 21'
_cod_database_code 4034012
_shelx_space_group_comment
; 
The symmetry employed for this shelxl refinement is uniquely defined 
by the following loop, which should always be used as a source of 
symmetry information in preference to the above space-group names. 
They are only intended as comments. 
;
_shelx_estimated_absorpt_t_min 0.828
_shelx_estimated_absorpt_t_max 0.886
_shelxl_version_number 2013-4

loop_
_space_group_symop_operation_xyz
'x, y, z'
'-x, y+1/2, -z'

loop_
_atom_site_label
_atom_site_type_symbol
_atom_site_fract_x
_atom_site_fract_y
_atom_site_fract_z
_atom_site_U_iso_or_equiv
_atom_site_adp_type
_atom_site_occupancy
_atom_site_site_symmetry_order
_atom_site_calc_flag
_atom_site_refinement_flags_posn
_atom_site_refinement_flags_adp
_atom_site_refinement_flags_occupancy
_atom_site_disorder_assembly
_atom_site_disorder_group
N1 N 0.2015(2) 0.5229(7) 0.3185(2) 0.0817(9) Uani 1 1 d . . . . .
N2 N 0.3206(2) 0.7817(7) 0.7992(2) 0.0855(10) Uani 1 1 d . . . . .
O1 O 0.1577(2) -0.0035(7) 0.4164(2) 0.1051(11) Uani 1 1 d . . . . .
O2 O 0.1318(2) 0.1926(6) 0.53617(19) 0.0934(9) Uani 1 1 d . . . . .
O3 O 0.4253(3) 0.2559(7) 0.8422(3) 0.1160(12) Uani 1 1 d . . . . .
O4 O 0.5465(3) 0.4595(9) 0.8655(3) 0.1367(16) Uani 1 1 d D . . . .
F1 F 0.3805(2) 0.5565(9) 0.2843(2) 0.1359(13) Uani 1 1 d . . . . .
F2 F 0.41645(19) 0.4009(9) 0.4035(2) 0.1395(14) Uani 1 1 d . . . . .
F3 F 0.3511(2) 0.7525(7) 0.3987(2) 0.1228(11) Uani 1 1 d . . . . .
F4 F 0.2740(2) 0.8038(10) 0.6235(2) 0.1437(15) Uani 1 1 d . . . . .
F5 F 0.3954(2) 0.6532(10) 0.58833(19) 0.1401(14) Uani 1 1 d . . . . .
F6 F 0.3922(2) 1.0067(7) 0.6502(2) 0.1278(11) Uani 1 1 d . . . . .
C1 C 0.2676(3) 0.3917(8) 0.3650(3) 0.0813(11) Uani 1 1 d . . . . .
H1 H 0.2744 0.2261 0.3394 0.098 Uiso 1 1 calc R U . . .
C2 C 0.3540(3) 0.5259(11) 0.3626(3) 0.0987(14) Uani 1 1 d . . . . .
C3 C 0.2426(3) 0.3566(9) 0.4568(3) 0.0843(11) Uani 1 1 d . . . . .
H3A H 0.2932 0.3063 0.4902 0.101 Uiso 1 1 calc R U . . .
H3B H 0.2223 0.5145 0.4791 0.101 Uiso 1 1 calc R U . . .
C4 C 0.1730(3) 0.1622(8) 0.4651(3) 0.0814(10) Uani 1 1 d . . . . .
C5 C 0.0686(4) 0.0015(13) 0.5552(4) 0.1163(17) Uani 1 1 d . . . . .
H5A H 0.0225 0.0022 0.5124 0.140 Uiso 1 1 calc R U . . .
H5B H 0.0957 -0.1620 0.5553 0.140 Uiso 1 1 calc R U . . .
C6 C 0.0342(5) 0.0518(18) 0.6365(4) 0.145(3) Uani 1 1 d . . . . .
H6A H 0.0795 0.0399 0.6790 0.217 Uiso 1 1 calc R U . . .
H6B H -0.0102 -0.0679 0.6483 0.217 Uiso 1 1 calc R U . . .
H6C H 0.0101 0.2172 0.6369 0.217 Uiso 1 1 calc R U . . .
C7 C 0.1880(3) 0.5088(7) 0.2309(2) 0.0733(9) Uani 1 1 d . . . . .
C8 C 0.2180(3) 0.3151(8) 0.1817(3) 0.0898(12) Uani 1 1 d . . . . .
H8 H 0.2509 0.1877 0.2065 0.108 Uiso 1 1 calc R U . . .
C9 C 0.1992(4) 0.3108(9) 0.0956(3) 0.1024(15) Uani 1 1 d . . . . .
H9 H 0.2200 0.1800 0.0631 0.123 Uiso 1 1 calc R U . . .
C10 C 0.1512(4) 0.4930(10) 0.0573(3) 0.1012(14) Uani 1 1 d . . . . .
H10 H 0.1397 0.4888 -0.0008 0.121 Uiso 1 1 calc R U . . .
C11 C 0.1202(3) 0.6811(10) 0.1055(3) 0.0978(14) Uani 1 1 d . . . . .
H11 H 0.0865 0.8054 0.0801 0.117 Uiso 1 1 calc R U . . .
C12 C 0.1379(3) 0.6915(8) 0.1915(3) 0.0830(11) Uani 1 1 d . . . . .
H12 H 0.1159 0.8223 0.2233 0.100 Uiso 1 1 calc R U . . .
C13 C 0.3644(3) 0.6487(8) 0.7341(3) 0.0801(10) Uani 1 1 d . . . . .
H13 H 0.3382 0.4826 0.7285 0.096 Uiso 1 1 calc R U . . .
C14 C 0.3560(4) 0.7790(12) 0.6492(3) 0.1026(15) Uani 1 1 d . . . . .
C15 C 0.4592(3) 0.6152(9) 0.7589(3) 0.0858(11) Uani 1 1 d . . . . .
H15A H 0.4908 0.5661 0.7092 0.103 Uiso 1 1 calc R U . . .
H15B H 0.4825 0.7739 0.7787 0.103 Uiso 1 1 calc R U . . .
C16 C 0.4725(3) 0.4252(9) 0.8258(3) 0.0909(12) Uani 1 1 d . . . . .
C17 C 0.6046(9) 0.239(3) 0.9008(8) 0.127(3) Uani 0.5 1 d D U P A 1
H17A H 0.5807 0.0730 0.8911 0.152 Uiso 0.5 1 calc R U P A 1
H17B H 0.6648 0.2476 0.8854 0.152 Uiso 0.5 1 calc R U P A 1
C18 C 0.5866(12) 0.342(4) 0.9800(9) 0.135(3) Uani 0.5 1 d D U P A 1
H18A H 0.6034 0.5152 0.9808 0.203 Uiso 0.5 1 calc R U P A 1
H18B H 0.6183 0.2535 1.0235 0.203 Uiso 0.5 1 calc R U P A 1
H18C H 0.5258 0.3293 0.9898 0.203 Uiso 0.5 1 calc R U P A 1
C17' C 0.5540(8) 0.265(3) 0.9326(9) 0.122(3) Uani 0.5 1 d D U P A 2
H17C H 0.5119 0.2946 0.9759 0.146 Uiso 0.5 1 calc R U P A 2
H17D H 0.5439 0.1004 0.9086 0.146 Uiso 0.5 1 calc R U P A 2
C18' C 0.6399(7) 0.282(3) 0.9681(9) 0.127(3) Uani 0.5 1 d D U P A 2
H18D H 0.6808 0.2784 0.9234 0.190 Uiso 0.5 1 calc R U P A 2
H18E H 0.6504 0.1425 1.0054 0.190 Uiso 0.5 1 calc R U P A 2
H18F H 0.6461 0.4348 0.9994 0.190 Uiso 0.5 1 calc R U P A 2
C19 C 0.2322(3) 0.7662(7) 0.8139(3) 0.0753(9) Uani 1 1 d . . . . .
C20 C 0.1805(3) 0.5728(8) 0.7837(3) 0.0915(12) Uani 1 1 d . . . . .
H20 H 0.2039 0.4472 0.7506 0.110 Uiso 1 1 calc R U . . .
C21 C 0.0934(3) 0.5678(9) 0.8032(4) 0.0990(14) Uani 1 1 d . . . . .
H21 H 0.0591 0.4372 0.7828 0.119 Uiso 1 1 calc R U . . .
C22 C 0.0574(3) 0.7472(9) 0.8510(3) 0.0971(13) Uani 1 1 d . . . . .
H22 H -0.0012 0.7419 0.8629 0.117 Uiso 1 1 calc R U . . .
C23 C 0.1084(3) 0.9365(10) 0.8815(3) 0.0976(14) Uani 1 1 d . . . . .
H23 H 0.0845 1.0602 0.9151 0.117 Uiso 1 1 calc R U . . .
C24 C 0.1943(3) 0.9466(8) 0.8632(3) 0.0853(11) Uani 1 1 d . . . . .
H24 H 0.2279 1.0777 0.8845 0.102 Uiso 1 1 calc R U . . .
H1A H 0.188(2) 0.663(9) 0.343(2) 0.070(10) Uiso 1 1 d . . . . .
H2A H 0.345(2) 0.909(8) 0.811(2) 0.061(10) Uiso 1 1 d . . . . .

loop_
_atom_site_aniso_label
_atom_site_aniso_U_11
_atom_site_aniso_U_22
_atom_site_aniso_U_33
_atom_site_aniso_U_23
_atom_site_aniso_U_13
_atom_site_aniso_U_12
N1 0.087(2) 0.072(2) 0.086(2) -0.0172(17) 0.0057(16) 0.0112(17)
N2 0.084(2) 0.072(2) 0.100(2) -0.0154(18) 0.0004(17) -0.0173(18)
O1 0.120(3) 0.0795(19) 0.117(2) -0.0321(18) 0.0143(19) -0.0137(18)
O2 0.104(2) 0.0871(19) 0.0902(19) -0.0054(15) 0.0178(15) -0.0124(16)
O3 0.134(3) 0.082(2) 0.131(3) 0.019(2) -0.012(2) -0.027(2)
O4 0.120(3) 0.117(3) 0.170(4) 0.041(3) -0.062(3) -0.012(2)
F1 0.113(2) 0.178(4) 0.119(2) 0.012(2) 0.0323(17) -0.016(2)
F2 0.0798(17) 0.185(4) 0.154(3) 0.010(3) -0.0014(17) 0.018(2)
F3 0.109(2) 0.110(2) 0.149(3) -0.012(2) 0.0076(18) -0.0314(17)
F4 0.112(2) 0.199(4) 0.118(2) 0.025(3) -0.0251(18) 0.017(2)
F5 0.146(3) 0.188(4) 0.0861(18) -0.018(2) 0.0039(17) 0.002(3)
F6 0.155(3) 0.108(2) 0.120(2) 0.0317(18) 0.000(2) -0.010(2)
C1 0.079(2) 0.078(3) 0.087(3) -0.010(2) 0.0079(19) 0.0047(19)
C2 0.089(3) 0.107(4) 0.100(3) 0.005(3) 0.008(2) 0.001(3)
C3 0.093(3) 0.079(3) 0.081(2) -0.0091(19) 0.007(2) -0.009(2)
C4 0.090(3) 0.071(2) 0.083(2) -0.004(2) 0.008(2) 0.007(2)
C5 0.122(4) 0.109(4) 0.118(4) 0.005(3) 0.026(3) -0.022(3)
C6 0.139(5) 0.169(7) 0.128(5) 0.018(5) 0.038(4) -0.019(5)
C7 0.078(2) 0.060(2) 0.083(2) -0.0066(17) 0.0072(17) -0.0043(16)
C8 0.115(3) 0.065(2) 0.090(3) -0.010(2) 0.010(2) 0.009(2)
C9 0.145(4) 0.071(3) 0.092(3) -0.013(2) 0.012(3) -0.002(3)
C10 0.141(4) 0.076(3) 0.086(3) 0.006(2) -0.001(3) -0.017(3)
C11 0.115(4) 0.075(3) 0.102(3) 0.014(2) -0.006(3) -0.009(2)
C12 0.089(3) 0.060(2) 0.100(3) -0.0001(19) 0.010(2) -0.0034(18)
C13 0.079(2) 0.078(2) 0.083(2) -0.0047(19) -0.0039(18) -0.0072(19)
C14 0.100(3) 0.117(4) 0.090(3) 0.004(3) -0.011(2) 0.004(3)
C15 0.083(2) 0.078(3) 0.096(3) 0.007(2) 0.001(2) -0.012(2)
C16 0.095(3) 0.073(3) 0.104(3) 0.000(2) -0.009(2) -0.001(2)
C17 0.104(7) 0.150(7) 0.127(6) -0.003(6) -0.002(5) 0.011(6)
C18 0.121(8) 0.160(8) 0.125(7) -0.004(6) 0.012(6) 0.004(7)
C17' 0.092(6) 0.149(7) 0.123(7) 0.017(6) -0.010(5) 0.013(6)
C18' 0.092(6) 0.162(8) 0.125(7) 0.027(6) -0.019(5) 0.026(6)
C19 0.082(2) 0.061(2) 0.083(2) 0.0035(17) -0.0037(18) -0.0039(17)
C20 0.092(3) 0.062(2) 0.120(4) -0.009(2) 0.005(2) -0.010(2)
C21 0.090(3) 0.073(3) 0.135(4) -0.003(3) 0.004(3) -0.013(2)
C22 0.090(3) 0.079(3) 0.123(4) 0.016(3) 0.009(3) 0.007(2)
C23 0.107(3) 0.081(3) 0.106(3) 0.008(2) 0.012(3) 0.016(3)
C24 0.105(3) 0.062(2) 0.089(3) 0.0001(18) -0.003(2) 0.000(2)

loop_
_atom_type_symbol
_atom_type_description
_atom_type_scat_dispersion_real
_atom_type_scat_dispersion_imag
_atom_type_scat_source
C C 0.0181 0.0091 'International Tables Vol C Tables 4.2.6.8 and 6.1.1.4'
H H 0.0000 0.0000 'International Tables Vol C Tables 4.2.6.8 and 6.1.1.4'
N N 0.0311 0.0180 'International Tables Vol C Tables 4.2.6.8 and 6.1.1.4'
O O 0.0492 0.0322 'International Tables Vol C Tables 4.2.6.8 and 6.1.1.4'
F F 0.0727 0.0534 'International Tables Vol C Tables 4.2.6.8 and 6.1.1.4'

loop_
_geom_angle_atom_site_label_1
_geom_angle_atom_site_label_2
_geom_angle_atom_site_label_3
_geom_angle
C7 N1 C1 124.8(3)
C7 N1 H1A 117(3)
C1 N1 H1A 112(3)
C19 N2 C13 125.0(3)
C19 N2 H2A 118(3)
C13 N2 H2A 111(3)
C4 O2 C5 115.7(4)
C16 O4 C17' 107.2(6)
C16 O4 C17 123.4(7)
N1 C1 C2 112.0(4)
N1 C1 C3 110.8(3)
C2 C1 C3 109.2(4)
N1 C1 H1 108.3
C2 C1 H1 108.3
C3 C1 H1 108.3
F1 C2 F2 106.1(4)
F1 C2 F3 107.5(5)
F2 C2 F3 106.2(5)
F1 C2 C1 112.2(4)
F2 C2 C1 112.3(5)
F3 C2 C1 112.2(4)
C4 C3 C1 111.6(3)
C4 C3 H3A 109.3
C1 C3 H3A 109.3
C4 C3 H3B 109.3
C1 C3 H3B 109.3
H3A C3 H3B 108.0
O1 C4 O2 123.3(4)
O1 C4 C3 126.0(4)
O2 C4 C3 110.6(4)
C6 C5 O2 108.8(5)
C6 C5 H5A 109.9
O2 C5 H5A 109.9
C6 C5 H5B 109.9
O2 C5 H5B 109.9
H5A C5 H5B 108.3
C5 C6 H6A 109.5
C5 C6 H6B 109.5
H6A C6 H6B 109.5
C5 C6 H6C 109.5
H6A C6 H6C 109.5
H6B C6 H6C 109.5
C8 C7 C12 118.0(4)
C8 C7 N1 123.6(4)
C12 C7 N1 118.4(4)
C7 C8 C9 119.9(4)
C7 C8 H8 120.0
C9 C8 H8 120.0
C10 C9 C8 121.6(5)
C10 C9 H9 119.2
C8 C9 H9 119.2
C11 C10 C9 118.7(4)
C11 C10 H10 120.7
C9 C10 H10 120.7
C10 C11 C12 121.2(5)
C10 C11 H11 119.4
C12 C11 H11 119.4
C11 C12 C7 120.5(4)
C11 C12 H12 119.7
C7 C12 H12 119.7
N2 C13 C14 112.0(4)
N2 C13 C15 110.2(3)
C14 C13 C15 110.0(4)
N2 C13 H13 108.2
C14 C13 H13 108.2
C15 C13 H13 108.2
F4 C14 F5 106.3(4)
F4 C14 F6 107.9(5)
F5 C14 F6 105.6(5)
F4 C14 C13 112.1(4)
F5 C14 C13 112.1(5)
F6 C14 C13 112.5(4)
C16 C15 C13 112.4(4)
C16 C15 H15A 109.1
C13 C15 H15A 109.1
C16 C15 H15B 109.1
C13 C15 H15B 109.1
H15A C15 H15B 107.9
O3 C16 O4 122.5(5)
O3 C16 C15 126.9(5)
O4 C16 C15 110.6(4)
C18 C17 O4 83.9(11)
C18 C17 H17A 114.7
O4 C17 H17A 114.7
C18 C17 H17B 114.6
O4 C17 H17B 114.7
H17A C17 H17B 111.8
C17 C18 H18A 109.5
C17 C18 H18B 109.5
H18A C18 H18B 109.5
C17 C18 H18C 109.4
H18A C18 H18C 109.5
H18B C18 H18C 109.5
C18' C17' O4 106.9(11)
C18' C17' H17C 110.4
O4 C17' H17C 110.3
C18' C17' H17D 110.3
O4 C17' H17D 110.3
H17C C17' H17D 108.6
C17' C18' H18D 109.5
C17' C18' H18E 109.5
H18D C18' H18E 109.5
C17' C18' H18F 109.5
H18D C18' H18F 109.5
H18E C18' H18F 109.5
C24 C19 C20 117.9(4)
C24 C19 N2 118.9(4)
C20 C19 N2 123.2(4)
C19 C20 C21 119.5(4)
C19 C20 H20 120.2
C21 C20 H20 120.2
C22 C21 C20 121.8(5)
C22 C21 H21 119.1
C20 C21 H21 119.1
C21 C22 C23 118.7(5)
C21 C22 H22 120.6
C23 C22 H22 120.6
C22 C23 C24 120.8(5)
C22 C23 H23 119.6
C24 C23 H23 119.6
C23 C24 C19 121.3(4)
C23 C24 H24 119.3
C19 C24 H24 119.3

loop_
_geom_bond_atom_site_label_1
_geom_bond_atom_site_label_2
_geom_bond_distance
N1 C7 1.394(5)
N1 C1 1.429(6)
N1 H1A 0.87(5)
N2 C19 1.396(6)
N2 C13 1.434(6)
N2 H2A 0.80(4)
O1 C4 1.192(5)
O2 C4 1.315(5)
O2 C5 1.452(6)
O3 C16 1.196(6)
O4 C16 1.304(6)
O4 C17' 1.486(13)
O4 C17 1.577(14)
F1 C2 1.322(6)
F2 C2 1.329(6)
F3 C2 1.340(7)
F4 C14 1.330(6)
F5 C14 1.333(7)
F6 C14 1.340(7)
C1 C2 1.518(7)
C1 C3 1.520(6)
C1 H1 0.9800
C3 C4 1.505(6)
C3 H3A 0.9700
C3 H3B 0.9700
C5 C6 1.427(8)
C5 H5A 0.9700
C5 H5B 0.9700
C6 H6A 0.9600
C6 H6B 0.9600
C6 H6C 0.9600
C7 C8 1.382(6)
C7 C12 1.385(6)
C8 C9 1.384(7)
C8 H8 0.9300
C9 C10 1.358(7)
C9 H9 0.9300
C10 C11 1.356(7)
C10 H10 0.9300
C11 C12 1.378(6)
C11 H11 0.9300
C12 H12 0.9300
C13 C14 1.513(7)
C13 C15 1.519(6)
C13 H13 0.9800
C15 C16 1.476(7)
C15 H15A 0.9700
C15 H15B 0.9700
C17 C18 1.402(17)
C17 H17A 0.9700
C17 H17B 0.9700
C18 H18A 0.9600
C18 H18B 0.9600
C18 H18C 0.9600
C17' C18' 1.432(15)
C17' H17C 0.9700
C17' H17D 0.9700
C18' H18D 0.9600
C18' H18E 0.9600
C18' H18F 0.9600
C19 C24 1.380(6)
C19 C20 1.385(6)
C20 C21 1.390(7)
C20 H20 0.9300
C21 C22 1.350(7)
C21 H21 0.9300
C22 C23 1.364(8)
C22 H22 0.9300
C23 C24 1.369(7)
C23 H23 0.9300
C24 H24 0.9300

loop_
_geom_torsion_atom_site_label_1
_geom_torsion_atom_site_label_2
_geom_torsion_atom_site_label_3
_geom_torsion_atom_site_label_4
_geom_torsion
C7 N1 C1 C2 82.2(5)
C7 N1 C1 C3 -155.7(4)
N1 C1 C2 F1 -58.6(6)
C3 C1 C2 F1 178.4(4)
N1 C1 C2 F2 -178.0(4)
C3 C1 C2 F2 59.0(6)
N1 C1 C2 F3 62.5(5)
C3 C1 C2 F3 -60.6(5)
N1 C1 C3 C4 73.2(5)
C2 C1 C3 C4 -163.1(4)
C5 O2 C4 O1 3.4(7)
C5 O2 C4 C3 -174.3(4)
C1 C3 C4 O1 24.0(6)
C1 C3 C4 O2 -158.4(4)
C4 O2 C5 C6 176.1(5)
C1 N1 C7 C8 20.4(6)
C1 N1 C7 C12 -163.2(4)
C12 C7 C8 C9 1.3(7)
N1 C7 C8 C9 177.8(4)
C7 C8 C9 C10 -0.3(8)
C8 C9 C10 C11 -0.8(8)
C9 C10 C11 C12 1.0(8)
C10 C11 C12 C7 0.0(7)
C8 C7 C12 C11 -1.2(6)
N1 C7 C12 C11 -177.8(4)
C19 N2 C13 C14 82.2(5)
C19 N2 C13 C15 -154.9(4)
N2 C13 C14 F4 -59.4(6)
C15 C13 C14 F4 177.6(5)
N2 C13 C14 F5 -178.8(4)
C15 C13 C14 F5 58.2(6)
N2 C13 C14 F6 62.4(5)
C15 C13 C14 F6 -60.6(6)
N2 C13 C15 C16 73.7(5)
C14 C13 C15 C16 -162.3(4)
C17' O4 C16 O3 -3.1(10)
C17 O4 C16 O3 32.8(10)
C17' O4 C16 C15 178.8(8)
C17 O4 C16 C15 -145.3(7)
C13 C15 C16 O3 23.9(7)
C13 C15 C16 O4 -158.2(4)
C16 O4 C17 C18 -114.9(10)
C17' O4 C17 C18 -42.6(12)
C16 O4 C17' C18' 172.2(12)
C17 O4 C17' C18' 48.7(12)
C13 N2 C19 C24 -163.9(4)
C13 N2 C19 C20 18.4(7)
C24 C19 C20 C21 0.5(7)
N2 C19 C20 C21 178.2(5)
C19 C20 C21 C22 0.1(8)
C20 C21 C22 C23 -0.8(8)
C21 C22 C23 C24 0.8(8)
C22 C23 C24 C19 -0.2(7)
C20 C19 C24 C23 -0.4(6)
N2 C19 C24 C23 -178.2(4)
